data_2000260
loop_
_publ_author_name
'Shoja, M.'
'Saba, S.'

_publ_section_title
;
 3-Isopropyl-2-(4-nitrophenyl)-2,3,4,5-tetrahydro-1,3-oxazine
;
_journal_issue 9
_journal_name_full 'Acta Crystallographica Section C'
_journal_page_first 1994
_journal_page_last 1996
_journal_paper_doi 10.1107/S0108270191001658
_journal_volume 47
_journal_year 1991
_chemical_formula_sum 'C13 H18 N2 O3'
_space_group_crystal_system monoclinic
_space_group_IT_number 14
_space_group_name_Hall '-P 2ybc'
_space_group_name_H-M_alt 'P 1 21/c 1'
_cell_angle_alpha 90
_cell_angle_beta 108.64(2)
_cell_angle_gamma 90
_cell_formula_units_Z 4
_cell_length_a 11.196(2)
_cell_length_b 16.490(3)
_cell_length_c 7.7330(10)
_cell_volume 1352.8(4)
_diffrn_radiation_type cu
_diffrn_radiation_wavelength 1.54184
_exptl_absorpt_coefficient_mu .59
_exptl_crystal_density_diffrn 1.23
_exptl_crystal_F_000 536
_cod_data_source_file cr0290.cif
_cod_data_source_block cr0290a
_cod_depositor_comments
;
 Updating space group information and adding the symmetry operation list.

 Antanas Vaitkus,
 2018-06-15

 Adding the _atom_site_type_symbol data item.

 Antanas Vaitkus,
 2017-01-28
;
_cod_original_cell_volume 1352.7(5)
_cod_original_sg_symbol_H-M P21/c
_cod_database_code 2000260

loop_
_space_group_symop_id
_space_group_symop_operation_xyz
1 x,y,z
2 -x,y+1/2,-z+1/2
3 -x,-y,-z
4 x,-y+1/2,z+1/2

loop_
_atom_site_label
_atom_site_type_symbol
_atom_site_fract_x
_atom_site_fract_y
_atom_site_fract_z
O(1) O .7958(2) .16970(10) .8977(2)
C(1') C .9719(2) .1595(2) 1.1600(3)
N(3) N .7834(2) .0730(2) 1.1167(3)
C(2) C .8295(2) .1534(2) 1.0871(3)
C(6) C .6618(3) .1731(2) .8135(4)
C(2') C 1.0295(3) .2205(2) 1.2791(4)
C(6') C 1.0452(2) .1045(2) 1.1014(4)
C(3') C 1.1595(3) .2262(2) 1.3429(4)
C(4') C 1.2299(2) .1698(2) 1.2875(4)
C(5') C 1.1746(2) .1090(2) 1.1665(4)
C(4) C .6452(3) .0723(2) 1.0394(4)
N(1) N 1.3675(2) .1756(2) 1.3574(4)
C(5) C .6041(3) .0946(2) .8395(4)
C(7) C .8324(3) .0452(2) 1.3087(4)
C(8) C .8102(3) -.0452(2) 1.3188(5)
O(2) O 1.4301(2) .1251(2) 1.3126(4)
O(3) O 1.4144(3) .2311(2) 1.4610(4)
C(9) C .7834(3) .0911(3) 1.4436(4)
HC5' H 1.226 .071 1.125
HC6' H 1.005 .061 1.016
HC2 H .794 .191 1.154
H1C6 H .641 .187 .686
H2C6 H .626 .216 .868
H1C5 H .632 .052 .772
H2C5 H .513 .096 .788
H1C4 H .610 .111 1.105
H2C4 H .614 .019 1.059
HC7 H .923 .055 1.351
H1C8 H .842 -.065 1.442
H2C8 H .721 -.057 1.275
H3C8 H .850 -.076 1.247
H1C9 H .818 .071 1.564
H2C9 H .801 .147 1.443
H3C9 H .692 .085 1.407
HC2' H .979 .260 1.317
HC3' H 1.200 .270 1.427
